data_7718562
loop_
_publ_author_name
'Skvortsova, Sofia V.'
'Verkhov, Fyodor K.'
'Nikolaenkova, Elena B.'
'Rakhmanova, Marianna I.'
'Kokina, Tatiana E.'
'Sukhikh, Taisiya S.'
'Shekhovtsov, Nikita A.'
'Bushuev, Mark B.'

_publ_section_title
;
 Interplay of the Cu&#x22ef;Cu distance and coordination geometry as a
 factor affecting the quantum efficiency in dimeric copper(I) halide
 complexes with derivatives of 4-pyrazolylpyrimidine-2-thiol.
;
_journal_issue 22
_journal_name_full 'Dalton transactions (Cambridge, England : 2003)'
_journal_page_first 9000
_journal_page_last 9015
_journal_paper_doi 10.1039/d5dt00498e
_journal_volume 54
_journal_year 2025
_chemical_formula_moiety 'C16 H16 N4 S'
_chemical_formula_sum 'C16 H16 N4 S'
_chemical_formula_weight 296.39
_chemical_name_systematic 2-(benzylthio)-4-(3,5-dimethyl-1H-pyrazol-1-yl)pyrimidine
_space_group_crystal_system monoclinic
_space_group_IT_number 14
_space_group_name_Hall '-P 2ybc'
_space_group_name_H-M_alt 'P 1 21/c 1'
_atom_sites_solution_hydrogens difmap
_atom_sites_solution_primary dual
_audit_creation_date 2025-02-14
_audit_creation_method
;
Olex2 1.5
(compiled 2022.04.07 svn.rca3783a0 for OlexSys, GUI svn.r6498)
;
_audit_update_record
;
2025-02-17 deposited with the CCDC.	2025-04-23 downloaded from the CCDC.
;
_cell_angle_alpha 90
_cell_angle_beta 95.8360(10)
_cell_angle_gamma 90
_cell_formula_units_Z 4
_cell_length_a 4.90990(10)
_cell_length_b 24.0621(5)
_cell_length_c 12.6078(2)
_cell_measurement_reflns_used 9984
_cell_measurement_temperature 150(2)
_cell_measurement_theta_max 27.86
_cell_measurement_theta_min 2.35
_cell_volume 1481.80(5)
_computing_cell_refinement 'Bruker SAINT'
_computing_data_collection 'Bruker APEX3'
_computing_data_reduction 'Bruker SAINT'
_computing_molecular_graphics 'Olex2 1.5 (Dolomanov et al., 2009)'
_computing_publication_material 'Olex2 1.5 (Dolomanov et al., 2009)'
_computing_structure_refinement 'SHELXL 2019/3 (Sheldrick, 2015)'
_computing_structure_solution 'SHELXT 2014/5 (Sheldrick, 2014)'
_diffrn_ambient_temperature 150(2)
_diffrn_detector PIXEL
_diffrn_detector_area_resol_mean 7.41
_diffrn_detector_type 'Bruker PHOTON III area detector'
_diffrn_measured_fraction_theta_full 0.999
_diffrn_measured_fraction_theta_max 0.999
_diffrn_measurement_device 'three-circle diffractometer'
_diffrn_measurement_device_type 'Bruker D8 Venture diffractometer'
_diffrn_measurement_method '\w and \f scans'
_diffrn_radiation_monochromator 'Incoatec HELIOS multilayer mirrors'
_diffrn_radiation_type MoK\a
_diffrn_radiation_wavelength 0.71073
_diffrn_reflns_av_R_equivalents 0.0255
_diffrn_reflns_av_unetI/netI 0.0141
_diffrn_reflns_Laue_measured_fraction_full 0.999
_diffrn_reflns_Laue_measured_fraction_max 0.999
_diffrn_reflns_limit_h_max 6
_diffrn_reflns_limit_h_min -6
_diffrn_reflns_limit_k_max 31
_diffrn_reflns_limit_k_min -31
_diffrn_reflns_limit_l_max 16
_diffrn_reflns_limit_l_min -16
_diffrn_reflns_number 27953
_diffrn_reflns_point_group_measured_fraction_full 0.999
_diffrn_reflns_point_group_measured_fraction_max 0.999
_diffrn_reflns_theta_full 25.242
_diffrn_reflns_theta_max 27.933
_diffrn_reflns_theta_min 2.346
_diffrn_source 'Incoatec IuS3.0 microfocus X-ray tube'
_diffrn_source_current 1.4
_diffrn_source_power 0.07
_diffrn_source_voltage 50.0
_diffrn_standards_number 0
_exptl_absorpt_coefficient_mu 0.217
_exptl_absorpt_correction_T_max 0.7456
_exptl_absorpt_correction_T_min 0.7163
_exptl_absorpt_correction_type multi-scan
_exptl_absorpt_process_details
;
SADABS-2016/2 (Bruker,2016/2) was used for absorption correction.
wR2(int) was 0.1035 before and 0.0412 after correction.
The Ratio of minimum to maximum transmission is 0.9607.
The \l/2 correction factor is Not present.
;
_exptl_crystal_colour colourless
_exptl_crystal_colour_primary colourless
_exptl_crystal_density_diffrn 1.329
_exptl_crystal_description block
_exptl_crystal_F_000 624
_exptl_crystal_size_max 0.18
_exptl_crystal_size_mid 0.14
_exptl_crystal_size_min 0.08
_refine_diff_density_max 0.266
_refine_diff_density_min -0.186
_refine_diff_density_rms 0.039
_refine_ls_extinction_method none
_refine_ls_goodness_of_fit_ref 1.050
_refine_ls_hydrogen_treatment refall
_refine_ls_matrix_type full
_refine_ls_number_parameters 254
_refine_ls_number_reflns 3558
_refine_ls_number_restraints 0
_refine_ls_restrained_S_all 1.050
_refine_ls_R_factor_all 0.0334
_refine_ls_R_factor_gt 0.0302
_refine_ls_shift/su_max 0.000
_refine_ls_shift/su_mean 0.000
_refine_ls_structure_factor_coef Fsqd
_refine_ls_weighting_details 'w=1/[\s^2^(Fo^2^)+(0.0401P)^2^+0.5026P] where P=(Fo^2^+2Fc^2^)/3'
_refine_ls_weighting_scheme calc
_refine_ls_wR_factor_gt 0.0799
_refine_ls_wR_factor_ref 0.0827
_reflns_Friedel_coverage 0.000
_reflns_number_gt 3244
_reflns_number_total 3558
_reflns_threshold_expression 'I > 2\s(I)'
_cod_data_source_file d5dt00498e2.cif
_cod_data_source_block l13
_cod_depositor_comments 'Adding full bibliography for 7718557--7718562.cif.'
_cod_database_code 7718562
_shelx_shelxl_version_number 2019/3
_shelx_space_group_comment
;
The symmetry employed for this shelxl refinement is uniquely defined
by the following loop, which should always be used as a source of
symmetry information in preference to the above space-group names.
They are only intended as comments.
;
_shelx_estimated_absorpt_t_max 0.983
_shelx_estimated_absorpt_t_min 0.962
_olex2_refinement_description
;
;
_olex2_submission_special_instructions 'No special instructions were received'

loop_
_space_group_symop_operation_xyz
'x, y, z'
'-x, y+1/2, -z+1/2'
'-x, -y, -z'
'x, -y-1/2, z-1/2'

loop_
_atom_site_label
_atom_site_type_symbol
_atom_site_fract_x
_atom_site_fract_y
_atom_site_fract_z
_atom_site_U_iso_or_equiv
_atom_site_adp_type
_atom_site_occupancy
_atom_site_site_symmetry_order
_atom_site_calc_flag
_atom_site_refinement_flags_posn
_atom_site_refinement_flags_adp
_atom_site_refinement_flags_occupancy
_atom_site_disorder_assembly
_atom_site_disorder_group
S1 S 0.10203(6) 0.27701(2) 0.76066(2) 0.02571(9) Uani 1 1 d . . . . .
N1 N 0.2365(2) 0.18451(4) 0.85990(7) 0.0259(2) Uani 1 1 d . . . . .
N2 N 0.45855(18) 0.20252(4) 0.70255(7) 0.02112(18) Uani 1 1 d . . . . .
N3 N 0.77670(18) 0.14168(4) 0.64237(7) 0.02106(18) Uani 1 1 d . . . . .
N4 N 0.93387(19) 0.09428(4) 0.65963(8) 0.02374(19) Uani 1 1 d . . . . .
C11 C 0.2872(2) 0.21453(4) 0.77484(8) 0.0216(2) Uani 1 1 d . . . . .
C12 C 0.5997(2) 0.15555(4) 0.71873(8) 0.0206(2) Uani 1 1 d . . . . .
C13 C 0.5726(2) 0.12094(5) 0.80573(9) 0.0257(2) Uani 1 1 d . . . . .
H13 H 0.675(3) 0.0880(6) 0.8179(12) 0.033(4) Uiso 1 1 d . . . . .
C14 C 0.3836(2) 0.13765(5) 0.87278(9) 0.0274(2) Uani 1 1 d . . . . .
H14 H 0.352(3) 0.1146(6) 0.9344(12) 0.029(3) Uiso 1 1 d . . . . .
C15 C 1.0652(2) 0.08963(4) 0.57373(9) 0.0243(2) Uani 1 1 d . . . . .
C16 C 0.9937(2) 0.13284(5) 0.50030(10) 0.0275(2) Uani 1 1 d . . . . .
H16 H 1.060(3) 0.1385(7) 0.4343(13) 0.039(4) Uiso 1 1 d . . . . .
C17 C 0.8102(2) 0.16594(5) 0.54514(9) 0.0238(2) Uani 1 1 d . . . . .
C111 C 0.2671(3) 0.31328(5) 0.65769(10) 0.0280(2) Uani 1 1 d . . . . .
H11A H 0.219(3) 0.2946(6) 0.5900(12) 0.032(4) Uiso 1 1 d . . . . .
H11B H 0.465(3) 0.3109(6) 0.6779(12) 0.038(4) Uiso 1 1 d . . . . .
C112 C 0.1628(2) 0.37215(5) 0.65641(9) 0.0257(2) Uani 1 1 d . . . . .
C113 C 0.2738(3) 0.41061(5) 0.73117(11) 0.0335(3) Uani 1 1 d . . . . .
H113 H 0.436(4) 0.3986(7) 0.7806(14) 0.048(5) Uiso 1 1 d . . . . .
C114 C 0.1715(3) 0.46438(5) 0.73211(11) 0.0375(3) Uani 1 1 d . . . . .
H114 H 0.247(4) 0.4901(8) 0.7817(14) 0.053(5) Uiso 1 1 d . . . . .
C115 C -0.0426(3) 0.48017(5) 0.65874(11) 0.0375(3) Uani 1 1 d . . . . .
H115 H -0.116(3) 0.5182(7) 0.6589(13) 0.050(5) Uiso 1 1 d . . . . .
C116 C -0.1538(3) 0.44234(6) 0.58371(12) 0.0384(3) Uani 1 1 d . . . . .
H116 H -0.307(4) 0.4532(8) 0.5298(15) 0.057(5) Uiso 1 1 d . . . . .
C117 C -0.0518(3) 0.38848(5) 0.58262(10) 0.0316(3) Uani 1 1 d . . . . .
H117 H -0.133(3) 0.3619(7) 0.5299(13) 0.041(4) Uiso 1 1 d . . . . .
C151 C 1.2645(3) 0.04348(5) 0.56369(11) 0.0310(3) Uani 1 1 d . . . . .
H15A H 1.235(4) 0.0249(7) 0.4955(15) 0.054(5) Uiso 1 1 d . . . . .
H15B H 1.246(4) 0.0145(9) 0.6153(16) 0.066(6) Uiso 1 1 d . . . . .
H15C H 1.449(4) 0.0577(7) 0.5681(14) 0.053(5) Uiso 1 1 d . . . . .
C171 C 0.6737(3) 0.21774(5) 0.50176(10) 0.0315(3) Uani 1 1 d . . . . .
H17A H 0.476(4) 0.2140(6) 0.4933(13) 0.040(4) Uiso 1 1 d . . . . .
H17B H 0.714(3) 0.2498(7) 0.5500(13) 0.041(4) Uiso 1 1 d . . . . .
H17C H 0.741(3) 0.2257(7) 0.4346(14) 0.046(4) Uiso 1 1 d . . . . .

loop_
_atom_site_aniso_label
_atom_site_aniso_U_11
_atom_site_aniso_U_22
_atom_site_aniso_U_33
_atom_site_aniso_U_23
_atom_site_aniso_U_13
_atom_site_aniso_U_12
S1 0.02751(15) 0.02374(15) 0.02730(15) -0.00069(10) 0.00977(11) 0.00365(10)
N1 0.0274(5) 0.0274(5) 0.0236(4) 0.0000(4) 0.0060(4) -0.0017(4)
N2 0.0221(4) 0.0205(4) 0.0209(4) -0.0013(3) 0.0032(3) -0.0004(3)
N3 0.0219(4) 0.0194(4) 0.0221(4) 0.0004(3) 0.0035(3) 0.0018(3)
N4 0.0222(4) 0.0203(4) 0.0285(5) -0.0002(3) 0.0013(4) 0.0029(3)
C11 0.0215(5) 0.0220(5) 0.0213(5) -0.0029(4) 0.0020(4) -0.0018(4)
C12 0.0199(5) 0.0211(5) 0.0207(5) -0.0022(4) 0.0018(4) -0.0018(4)
C13 0.0278(5) 0.0247(5) 0.0246(5) 0.0031(4) 0.0025(4) 0.0015(4)
C14 0.0309(6) 0.0287(6) 0.0230(5) 0.0036(4) 0.0046(4) -0.0017(4)
C15 0.0201(5) 0.0234(5) 0.0293(5) -0.0046(4) 0.0015(4) 0.0000(4)
C16 0.0277(5) 0.0293(6) 0.0264(5) -0.0008(4) 0.0073(4) 0.0029(4)
C17 0.0241(5) 0.0249(5) 0.0228(5) 0.0008(4) 0.0044(4) 0.0006(4)
C111 0.0313(6) 0.0245(5) 0.0296(6) 0.0011(4) 0.0103(5) 0.0035(4)
C112 0.0282(5) 0.0231(5) 0.0274(5) 0.0009(4) 0.0106(4) 0.0008(4)
C113 0.0356(6) 0.0296(6) 0.0349(6) -0.0013(5) 0.0014(5) -0.0015(5)
C114 0.0489(8) 0.0254(6) 0.0386(7) -0.0062(5) 0.0061(6) -0.0063(5)
C115 0.0468(7) 0.0221(6) 0.0451(7) 0.0012(5) 0.0122(6) 0.0029(5)
C116 0.0413(7) 0.0306(6) 0.0425(7) 0.0028(5) -0.0003(6) 0.0063(5)
C117 0.0367(6) 0.0268(6) 0.0312(6) -0.0017(5) 0.0026(5) 0.0007(5)
C151 0.0251(6) 0.0274(6) 0.0407(7) -0.0064(5) 0.0037(5) 0.0048(4)
C171 0.0376(7) 0.0317(6) 0.0270(6) 0.0077(5) 0.0117(5) 0.0101(5)

loop_
_atom_type_symbol
_atom_type_description
_atom_type_scat_dispersion_real
_atom_type_scat_dispersion_imag
_atom_type_scat_source
C C 0.0033 0.0016 'International Tables Vol C Tables 4.2.6.8 and 6.1.1.4'
H H 0.0000 0.0000 'International Tables Vol C Tables 4.2.6.8 and 6.1.1.4'
N N 0.0061 0.0033 'International Tables Vol C Tables 4.2.6.8 and 6.1.1.4'
S S 0.1246 0.1234 'International Tables Vol C Tables 4.2.6.8 and 6.1.1.4'

loop_
_geom_angle_atom_site_label_1
_geom_angle_atom_site_label_2
_geom_angle_atom_site_label_3
_geom_angle
_geom_angle_site_symmetry_1
_geom_angle_site_symmetry_3
_geom_angle_publ_flag
C11 S1 C111 102.67(5) . . ?
C11 N1 C14 114.19(9) . . ?
C12 N2 C11 115.73(9) . . ?
N4 N3 C12 117.63(9) . . ?
N4 N3 C17 111.92(9) . . ?
C17 N3 C12 130.29(9) . . ?
C15 N4 N3 104.62(9) . . ?
N1 C11 S1 114.03(8) . . ?
N2 C11 S1 118.16(8) . . ?
N2 C11 N1 127.81(10) . . ?
N2 C12 N3 116.52(9) . . ?
N2 C12 C13 122.56(10) . . ?
C13 C12 N3 120.91(10) . . ?
C12 C13 H13 122.5(9) . . ?
C14 C13 C12 115.62(10) . . ?
C14 C13 H13 121.8(9) . . ?
N1 C14 C13 124.04(10) . . ?
N1 C14 H14 116.3(8) . . ?
C13 C14 H14 119.6(8) . . ?
N4 C15 C16 111.44(10) . . ?
N4 C15 C151 120.75(11) . . ?
C16 C15 C151 127.79(11) . . ?
C15 C16 H16 127.2(10) . . ?
C17 C16 C15 106.74(10) . . ?
C17 C16 H16 126.0(10) . . ?
N3 C17 C171 126.02(10) . . ?
C16 C17 N3 105.27(10) . . ?
C16 C17 C171 128.71(11) . . ?
S1 C111 H11A 108.5(9) . . ?
S1 C111 H11B 106.8(9) . . ?
H11A C111 H11B 110.4(12) . . ?
C112 C111 S1 106.43(8) . . ?
C112 C111 H11A 111.9(9) . . ?
C112 C111 H11B 112.6(9) . . ?
C113 C112 C111 120.59(11) . . ?
C117 C112 C111 120.46(11) . . ?
C117 C112 C113 118.92(11) . . ?
C112 C113 H113 117.4(10) . . ?
C114 C113 C112 120.54(12) . . ?
C114 C113 H113 121.9(10) . . ?
C113 C114 H114 120.5(11) . . ?
C115 C114 C113 120.14(12) . . ?
C115 C114 H114 119.4(11) . . ?
C114 C115 H115 120.5(10) . . ?
C114 C115 C116 119.81(12) . . ?
C116 C115 H115 119.7(10) . . ?
C115 C116 H116 120.8(11) . . ?
C115 C116 C117 120.17(13) . . ?
C117 C116 H116 119.1(11) . . ?
C112 C117 C116 120.42(12) . . ?
C112 C117 H117 119.9(10) . . ?
C116 C117 H117 119.7(10) . . ?
C15 C151 H15A 112.3(11) . . ?
C15 C151 H15B 111.9(12) . . ?
C15 C151 H15C 110.6(11) . . ?
H15A C151 H15B 104.5(15) . . ?
H15A C151 H15C 105.6(14) . . ?
H15B C151 H15C 111.7(15) . . ?
C17 C171 H17A 111.7(9) . . ?
C17 C171 H17B 111.9(9) . . ?
C17 C171 H17C 107.9(10) . . ?
H17A C171 H17B 105.9(13) . . ?
H17A C171 H17C 110.7(14) . . ?
H17B C171 H17C 108.7(13) . . ?

loop_
_geom_bond_atom_site_label_1
_geom_bond_atom_site_label_2
_geom_bond_distance
_geom_bond_site_symmetry_2
_geom_bond_publ_flag
S1 C11 1.7568(11) . ?
S1 C111 1.8214(12) . ?
N1 C11 1.3372(14) . ?
N1 C14 1.3400(15) . ?
N2 C11 1.3331(14) . ?
N2 C12 1.3307(13) . ?
N3 N4 1.3818(12) . ?
N3 C12 1.4014(13) . ?
N3 C17 1.3826(14) . ?
N4 C15 1.3204(15) . ?
C12 C13 1.3942(15) . ?
C13 H13 0.942(15) . ?
C13 C14 1.3774(16) . ?
C14 H14 0.980(15) . ?
C15 C16 1.4125(16) . ?
C15 C151 1.4939(15) . ?
C16 H16 0.935(16) . ?
C16 C17 1.3674(16) . ?
C17 C171 1.4924(16) . ?
C111 H11A 0.972(15) . ?
C111 H11B 0.982(16) . ?
C111 C112 1.5058(15) . ?
C112 C113 1.3919(17) . ?
C112 C117 1.3894(17) . ?
C113 H113 1.004(18) . ?
C113 C114 1.3885(18) . ?
C114 H114 0.929(18) . ?
C114 C115 1.381(2) . ?
C115 H115 0.982(18) . ?
C115 C116 1.384(2) . ?
C116 H116 0.997(18) . ?
C116 C117 1.3901(18) . ?
C117 H117 0.977(17) . ?
C151 H15A 0.966(18) . ?
C151 H15B 0.96(2) . ?
C151 H15C 0.965(18) . ?
C171 H17A 0.970(17) . ?
C171 H17B 0.990(17) . ?
C171 H17C 0.961(18) . ?

loop_
_geom_torsion_atom_site_label_1
_geom_torsion_atom_site_label_2
_geom_torsion_atom_site_label_3
_geom_torsion_atom_site_label_4
_geom_torsion
_geom_torsion_site_symmetry_1
_geom_torsion_site_symmetry_2
_geom_torsion_site_symmetry_3
_geom_torsion_site_symmetry_4
_geom_torsion_publ_flag
S1 C111 C112 C113 80.52(12) . . . . ?
S1 C111 C112 C117 -97.46(12) . . . . ?
N2 C12 C13 C14 1.81(16) . . . . ?
N3 N4 C15 C16 -0.69(12) . . . . ?
N3 N4 C15 C151 178.33(10) . . . . ?
N3 C12 C13 C14 -177.20(10) . . . . ?
N4 N3 C12 N2 177.41(9) . . . . ?
N4 N3 C12 C13 -3.53(14) . . . . ?
N4 N3 C17 C16 -0.05(12) . . . . ?
N4 N3 C17 C171 -179.40(11) . . . . ?
N4 C15 C16 C17 0.68(14) . . . . ?
C11 S1 C111 C112 -168.22(8) . . . . ?
C11 N1 C14 C13 0.23(17) . . . . ?
C11 N2 C12 N3 178.75(9) . . . . ?
C11 N2 C12 C13 -0.29(15) . . . . ?
C12 N2 C11 S1 178.09(7) . . . . ?
C12 N2 C11 N1 -1.56(16) . . . . ?
C12 N3 N4 C15 176.25(9) . . . . ?
C12 N3 C17 C16 -175.16(10) . . . . ?
C12 N3 C17 C171 5.49(19) . . . . ?
C12 C13 C14 N1 -1.78(18) . . . . ?
C14 N1 C11 S1 -178.07(8) . . . . ?
C14 N1 C11 N2 1.60(16) . . . . ?
C15 C16 C17 N3 -0.36(13) . . . . ?
C15 C16 C17 C171 178.97(12) . . . . ?
C17 N3 N4 C15 0.46(12) . . . . ?
C17 N3 C12 N2 -7.72(16) . . . . ?
C17 N3 C12 C13 171.34(11) . . . . ?
C111 S1 C11 N1 168.67(8) . . . . ?
C111 S1 C11 N2 -11.03(10) . . . . ?
C111 C112 C113 C114 -177.89(12) . . . . ?
C111 C112 C117 C116 177.91(11) . . . . ?
C112 C113 C114 C115 0.2(2) . . . . ?
C113 C112 C117 C116 -0.10(19) . . . . ?
C113 C114 C115 C116 -0.5(2) . . . . ?
C114 C115 C116 C117 0.5(2) . . . . ?
C115 C116 C117 C112 -0.2(2) . . . . ?
C117 C112 C113 C114 0.12(19) . . . . ?
C151 C15 C16 C17 -178.25(11) . . . . ?
